data_4076568
loop_
_publ_author_name
'Chua, Chris Jansen'
'Ren, Yi'
'Baumgartner, Thomas'

_publ_section_title
;
 Structure--Property Studies of Bichromophoric, PAH-Functionalized
 Dithieno[3,2-b:2&#x2032;,3&#x2032;-d]phospholes
;
_journal_issue 6
_journal_name_full Organometallics
_journal_page_first 2425
_journal_paper_doi 10.1021/om3000407
_journal_volume 31
_journal_year 2012
_chemical_formula_moiety 'C30 H29 O P S2 Si2'
_chemical_formula_sum 'C30 H29 O P S2 Si2'
_chemical_formula_weight 556.8
_chemical_name_systematic
;
 ?
;
_space_group_IT_number 2
_symmetry_cell_setting triclinic
_symmetry_space_group_name_Hall '-P 1'
_symmetry_space_group_name_H-M 'P -1'
_atom_sites_solution_hydrogens geom
_atom_sites_solution_primary direct
_atom_sites_solution_secondary difmap
_audit_conform_dict_location ftp://ftp.iucr.org/pub/cif_core.dic
_audit_conform_dict_name cif_core.dic
_audit_conform_dict_version 2.3
_audit_creation_date 2011-07-19T11:38:26-00:00
_audit_creation_method 'WinGX routine CIF_UPDATE'
_cell_angle_alpha 71.3030(10)
_cell_angle_beta 74.483(2)
_cell_angle_gamma 65.750(2)
_cell_formula_units_Z 2
_cell_length_a 9.9490(2)
_cell_length_b 11.7360(3)
_cell_length_c 14.7530(4)
_cell_measurement_reflns_used 5521
_cell_measurement_temperature 173(2)
_cell_measurement_theta_max 27.50
_cell_measurement_theta_min 1.96
_cell_measurement_wavelength 0.71073
_cell_volume 1469.18(7)
_computing_cell_refinement 'HKL DENZO (Otwinowski & Minor, 1997)'
_computing_data_collection 'COLLECT (Hooft, 1998)'
_computing_data_reduction 'SCALEPACK (Otwinowski & Minor, 1997)'
_computing_molecular_graphics 'ORTEP-3 (Farrugia, 1997)'
_computing_publication_material 'SHELXL-97 (Sheldrick, 2008)'
_computing_structure_refinement 'SHELXL-97 (Sheldrick, 2008)'
_computing_structure_solution 'SIR92 (Altomare et al., 1991)'
_diffrn_ambient_temperature 173(2)
_diffrn_measured_fraction_theta_full 0.99
_diffrn_measured_fraction_theta_max 0.99
_diffrn_measurement_device_type 'Bruker APEX2 CCD'
_diffrn_measurement_method ' \w and \f'
_diffrn_radiation_monochromator graphite
_diffrn_radiation_probe x-ray
_diffrn_radiation_type MoK\a
_diffrn_radiation_wavelength 0.71073
_diffrn_reflns_av_R_equivalents 0.0334
_diffrn_reflns_av_unetI/netI 0.0419
_diffrn_reflns_limit_h_max 12
_diffrn_reflns_limit_h_min -12
_diffrn_reflns_limit_k_max 15
_diffrn_reflns_limit_k_min -15
_diffrn_reflns_limit_l_max 19
_diffrn_reflns_limit_l_min -19
_diffrn_reflns_number 12420
_diffrn_reflns_theta_full 27.5
_diffrn_reflns_theta_max 27.5
_diffrn_reflns_theta_min 1.96
_exptl_absorpt_coefficient_mu 0.339
_exptl_absorpt_correction_T_max 0.9477
_exptl_absorpt_correction_T_min 0.933
_exptl_absorpt_correction_type multi-scan
_exptl_absorpt_process_details 'SORTAV: (Blessing, 1997)'
_exptl_crystal_colour colourless
_exptl_crystal_density_diffrn 1.259
_exptl_crystal_density_method 'not measured'
_exptl_crystal_description block
_exptl_crystal_F_000 584
_exptl_crystal_size_max 0.21
_exptl_crystal_size_mid 0.17
_exptl_crystal_size_min 0.16
_refine_diff_density_max 0.367
_refine_diff_density_min -0.436
_refine_diff_density_rms 0.106
_refine_ls_extinction_method none
_refine_ls_goodness_of_fit_ref 1.138
_refine_ls_hydrogen_treatment constr
_refine_ls_matrix_type full
_refine_ls_number_parameters 325
_refine_ls_number_reflns 6680
_refine_ls_number_restraints 0
_refine_ls_restrained_S_all 1.138
_refine_ls_R_factor_all 0.0731
_refine_ls_R_factor_gt 0.054
_refine_ls_shift/su_max 0
_refine_ls_shift/su_mean 0
_refine_ls_structure_factor_coef Fsqd
_refine_ls_weighting_details 'calc w=1/[\s^2^(Fo^2^)+(0.0640P)^2^+1.4310P] where P=(Fo^2^+2Fc^2^)/3'
_refine_ls_weighting_scheme calc
_refine_ls_wR_factor_gt 0.1331
_refine_ls_wR_factor_ref 0.1565
_reflns_number_gt 5310
_reflns_number_total 6745
_reflns_threshold_expression >2sigma(I)
_cod_data_source_file om3000407_si_002.cif
_cod_data_source_block 4c
_cod_depositor_comments
;
The following automatic conversions were performed:

'_symmetry_cell_setting' value 'Triclinic' changed to 'triclinic'
according to /home/saulius/struct/CIF-dictionaries/cif_core.dic
dictionary named 'cif_core.dic' version 2.4.1 from 2010-06-29.

Automatic conversion script
Id: cif_fix_values 1715 2011-07-08 13:25:40Z adriana 
;
_cod_original_cell_volume 1469.18(6)
_cod_database_code 4076568

loop_
_symmetry_equiv_pos_as_xyz
'x, y, z'
'-x, -y, -z'

loop_
_atom_site_label
_atom_site_type_symbol
_atom_site_fract_x
_atom_site_fract_y
_atom_site_fract_z
_atom_site_U_iso_or_equiv
_atom_site_adp_type
_atom_site_occupancy
_atom_site_symmetry_multiplicity
_atom_site_calc_flag
_atom_site_refinement_flags
C1 C 0.5848(3) 0.2706(3) 0.1521(2) 0.0331(6) Uani 1 1 d .
C2 C 0.5474(3) 0.2521(3) 0.2513(2) 0.0350(6) Uani 1 1 d .
H2 H 0.6188 0.2054 0.2941 0.042 Uiso 1 1 calc R
C3 C 0.3919(3) 0.3094(3) 0.2836(2) 0.0301(6) Uani 1 1 d .
C4 C 0.3128(3) 0.3724(3) 0.2075(2) 0.0284(5) Uani 1 1 d .
C5 C 0.1534(3) 0.4363(3) 0.2348(2) 0.0287(6) Uani 1 1 d .
C6 C 0.1065(3) 0.4238(2) 0.33333(19) 0.0266(5) Uani 1 1 d .
C7 C -0.0500(3) 0.4912(3) 0.3551(2) 0.0287(6) Uani 1 1 d .
H7 H -0.1014 0.4934 0.4192 0.034 Uiso 1 1 calc R
C8 C -0.1189(3) 0.5526(3) 0.2745(2) 0.0314(6) Uani 1 1 d .
C11 C 0.2478(3) 0.1715(3) 0.45405(19) 0.0281(6) Uani 1 1 d .
C12 C 0.3522(3) 0.0604(3) 0.4253(2) 0.0354(6) Uani 1 1 d .
H12 H 0.4348 0.0672 0.3764 0.043 Uiso 1 1 calc R
C13 C 0.3384(3) -0.0587(3) 0.4663(2) 0.0376(7) Uani 1 1 d .
H13 H 0.4124 -0.1325 0.4463 0.045 Uiso 1 1 calc R
C14 C 0.2169(3) -0.0715(3) 0.5367(2) 0.0316(6) Uani 1 1 d .
C15 C 0.1967(4) -0.1937(3) 0.5788(2) 0.0389(7) Uani 1 1 d .
H15 H 0.2671 -0.2678 0.5575 0.047 Uiso 1 1 calc R
C16 C 0.0801(4) -0.2043(3) 0.6474(2) 0.0408(7) Uani 1 1 d .
H16 H 0.0698 -0.2861 0.6736 0.049 Uiso 1 1 calc R
C17 C -0.0295(3) -0.0960(3) 0.6824(2) 0.0349(6) Uani 1 1 d .
C18 C -0.1510(4) -0.1057(3) 0.7542(2) 0.0411(7) Uani 1 1 d .
H18 H -0.1632 -0.1867 0.781 0.049 Uiso 1 1 calc R
C19 C -0.2541(4) 0.0009(3) 0.7871(2) 0.0432(7) Uani 1 1 d .
H19 H -0.3357 -0.008 0.8364 0.052 Uiso 1 1 calc R
C20 C -0.2393(3) 0.1200(3) 0.7488(2) 0.0378(7) Uani 1 1 d .
H20 H -0.3107 0.1923 0.7721 0.045 Uiso 1 1 calc R
C21 C -0.1200(3) 0.1351(3) 0.6762(2) 0.0312(6) Uani 1 1 d .
C22 C -0.0986(3) 0.2562(3) 0.6358(2) 0.0329(6) Uani 1 1 d .
H22 H -0.1683 0.3297 0.6581 0.039 Uiso 1 1 calc R
C23 C 0.0188(3) 0.2677(3) 0.5668(2) 0.0295(6) Uani 1 1 d .
H23 H 0.0302 0.3491 0.5424 0.035 Uiso 1 1 calc R
C24 C 0.1271(3) 0.1603(2) 0.52895(18) 0.0262(5) Uani 1 1 d .
C25 C 0.1102(3) 0.0387(3) 0.56939(19) 0.0278(5) Uani 1 1 d .
C26 C -0.0132(3) 0.0261(3) 0.6421(2) 0.0301(6) Uani 1 1 d .
C31 C 0.7464(4) 0.2496(3) -0.0497(2) 0.0427(7) Uani 1 1 d .
H31A H 0.6907 0.341 -0.0748 0.064 Uiso 1 1 calc R
H31B H 0.6902 0.1981 -0.0501 0.064 Uiso 1 1 calc R
H31C H 0.8438 0.2239 -0.0908 0.064 Uiso 1 1 calc R
C32 C 0.8706(4) 0.3258(3) 0.0824(2) 0.0436(7) Uani 1 1 d .
H32A H 0.8137 0.4164 0.0561 0.065 Uiso 1 1 calc R
H32B H 0.9709 0.3018 0.0445 0.065 Uiso 1 1 calc R
H32C H 0.8781 0.3134 0.1501 0.065 Uiso 1 1 calc R
C33 C 0.8790(4) 0.0510(3) 0.1253(3) 0.0450(8) Uani 1 1 d .
H33A H 0.8925 0.0385 0.1917 0.068 Uiso 1 1 calc R
H33B H 0.9769 0.0247 0.0848 0.068 Uiso 1 1 calc R
H33C H 0.8234 -0.0013 0.1254 0.068 Uiso 1 1 calc R
C41 C -0.3512(4) 0.6830(5) 0.1431(3) 0.0754(15) Uani 1 1 d .
H41A H -0.2836 0.7227 0.0951 0.113 Uiso 1 1 calc R
H41B H -0.4548 0.739 0.1365 0.113 Uiso 1 1 calc R
H41C H -0.3324 0.5992 0.1324 0.113 Uiso 1 1 calc R
C42 C -0.3403(4) 0.8167(3) 0.2858(3) 0.0546(9) Uani 1 1 d .
H42A H -0.2754 0.8554 0.2341 0.082 Uiso 1 1 calc R
H42B H -0.3128 0.8023 0.3487 0.082 Uiso 1 1 calc R
H42C H -0.4445 0.8749 0.2848 0.082 Uiso 1 1 calc R
C43 C -0.4407(4) 0.5860(4) 0.3639(3) 0.0522(9) Uani 1 1 d .
H43A H -0.4185 0.5767 0.4273 0.078 Uiso 1 1 calc R
H43B H -0.4229 0.501 0.3559 0.078 Uiso 1 1 calc R
H43C H -0.5454 0.6407 0.3599 0.078 Uiso 1 1 calc R
S1 S 0.42499(8) 0.36002(8) 0.09837(5) 0.03526(19) Uani 1 1 d .
S2 S 0.00994(8) 0.52697(7) 0.17051(5) 0.03493(18) Uani 1 1 d .
P1 P 0.26549(7) 0.32630(7) 0.39668(5) 0.02732(17) Uani 1 1 d .
O1 O 0.2936(2) 0.3858(2) 0.46116(15) 0.0362(5) Uani 1 1 d .
Si1 Si 0.77380(8) 0.22302(8) 0.07616(6) 0.03186(19) Uani 1 1 d .
Si2 Si -0.31836(9) 0.66068(8) 0.26688(6) 0.0355(2) Uani 1 1 d .

loop_
_atom_site_aniso_label
_atom_site_aniso_U_11
_atom_site_aniso_U_22
_atom_site_aniso_U_33
_atom_site_aniso_U_23
_atom_site_aniso_U_13
_atom_site_aniso_U_12
C1 0.0264(13) 0.0408(16) 0.0292(14) -0.0096(12) -0.0048(11) -0.0081(12)
C2 0.0279(13) 0.0456(17) 0.0286(14) -0.0105(12) -0.0048(11) -0.0089(12)
C3 0.0254(12) 0.0356(14) 0.0287(14) -0.0120(11) -0.0031(10) -0.0078(11)
C4 0.0267(12) 0.0312(13) 0.0260(13) -0.0089(11) -0.0028(10) -0.0083(11)
C5 0.0272(13) 0.0283(13) 0.0284(14) -0.0068(11) -0.0046(10) -0.0076(10)
C6 0.0266(12) 0.0237(12) 0.0299(14) -0.0075(10) -0.0050(10) -0.0083(10)
C7 0.0295(13) 0.0266(13) 0.0312(14) -0.0109(11) -0.0021(10) -0.0098(11)
C8 0.0279(13) 0.0287(13) 0.0342(15) -0.0109(11) -0.0035(11) -0.0050(11)
C11 0.0283(13) 0.0305(13) 0.0251(13) -0.0079(10) -0.0080(10) -0.0067(11)
C12 0.0335(14) 0.0354(15) 0.0316(15) -0.0106(12) -0.0067(12) -0.0038(12)
C13 0.0389(15) 0.0297(14) 0.0388(16) -0.0154(12) -0.0122(13) 0.0024(12)
C14 0.0385(15) 0.0278(13) 0.0297(14) -0.0072(11) -0.0158(12) -0.0062(11)
C15 0.0515(18) 0.0263(14) 0.0405(17) -0.0119(12) -0.0209(14) -0.0040(13)
C16 0.0578(19) 0.0290(14) 0.0447(18) -0.0036(13) -0.0238(15) -0.0184(14)
C17 0.0433(16) 0.0334(15) 0.0338(15) -0.0017(12) -0.0178(13) -0.0166(13)
C18 0.0496(18) 0.0421(17) 0.0390(17) 0.0002(13) -0.0157(14) -0.0257(15)
C19 0.0408(16) 0.055(2) 0.0363(17) -0.0017(14) -0.0082(13) -0.0258(15)
C20 0.0332(15) 0.0439(17) 0.0346(16) -0.0070(13) -0.0077(12) -0.0124(13)
C21 0.0323(14) 0.0355(14) 0.0267(14) -0.0074(11) -0.0075(11) -0.0112(12)
C22 0.0336(14) 0.0317(14) 0.0307(14) -0.0110(11) -0.0038(11) -0.0073(11)
C23 0.0352(14) 0.0255(13) 0.0299(14) -0.0103(11) -0.0058(11) -0.0097(11)
C24 0.0297(13) 0.0283(13) 0.0216(12) -0.0078(10) -0.0080(10) -0.0075(10)
C25 0.0330(13) 0.0281(13) 0.0231(13) -0.0068(10) -0.0127(10) -0.0062(11)
C26 0.0346(14) 0.0317(14) 0.0266(13) -0.0042(11) -0.0141(11) -0.0107(11)
C31 0.0389(16) 0.056(2) 0.0315(16) -0.0166(14) -0.0030(13) -0.0122(15)
C32 0.0444(17) 0.0512(19) 0.0370(17) -0.0091(14) -0.0049(13) -0.0207(15)
C33 0.0404(17) 0.0390(17) 0.051(2) -0.0111(15) -0.0096(14) -0.0075(14)
C41 0.047(2) 0.109(4) 0.048(2) -0.035(2) -0.0172(18) 0.012(2)
C42 0.0407(18) 0.0399(18) 0.066(2) -0.0139(17) 0.0000(16) -0.0020(15)
C43 0.0383(17) 0.053(2) 0.061(2) -0.0032(17) -0.0111(16) -0.0187(16)
S1 0.0271(3) 0.0449(4) 0.0254(4) -0.0084(3) -0.0031(3) -0.0053(3)
S2 0.0277(3) 0.0401(4) 0.0284(4) -0.0057(3) -0.0053(3) -0.0051(3)
P1 0.0263(3) 0.0320(4) 0.0247(3) -0.0100(3) -0.0032(3) -0.0094(3)
O1 0.0387(11) 0.0468(12) 0.0323(11) -0.0181(9) -0.0032(8) -0.0192(9)
Si1 0.0266(4) 0.0378(4) 0.0279(4) -0.0106(3) -0.0039(3) -0.0066(3)
Si2 0.0270(4) 0.0373(4) 0.0335(4) -0.0087(3) -0.0052(3) -0.0026(3)

loop_
_atom_type_symbol
_atom_type_description
_atom_type_scat_dispersion_real
_atom_type_scat_dispersion_imag
_atom_type_scat_source
C C 0.0033 0.0016 'International Tables Vol C Tables 4.2.6.8 and 6.1.1.4'
H H 0 0 'International Tables Vol C Tables 4.2.6.8 and 6.1.1.4'
S S 0.1246 0.1234 'International Tables Vol C Tables 4.2.6.8 and 6.1.1.4'
P P 0.1023 0.0942 'International Tables Vol C Tables 4.2.6.8 and 6.1.1.4'
O O 0.0106 0.006 'International Tables Vol C Tables 4.2.6.8 and 6.1.1.4'
Si Si 0.0817 0.0704 'International Tables Vol C Tables 4.2.6.8 and 6.1.1.4'

loop_
_geom_angle_atom_site_label_1
_geom_angle_atom_site_label_2
_geom_angle_atom_site_label_3
_geom_angle
C2 C1 S1 109.8(2)
C2 C1 Si1 129.3(2)
S1 C1 Si1 120.80(16)
C1 C2 C3 113.8(3)
C1 C2 H2 123.1
C3 C2 H2 123.1
C4 C3 C2 111.8(3)
C4 C3 P1 109.5(2)
C2 C3 P1 138.7(2)
C3 C4 C5 115.0(2)
C3 C4 S1 112.1(2)
C5 C4 S1 133.0(2)
C6 C5 C4 114.5(2)
C6 C5 S2 112.0(2)
C4 C5 S2 133.5(2)
C5 C6 C7 111.7(2)
C5 C6 P1 109.36(19)
C7 C6 P1 138.9(2)
C8 C7 C6 113.5(3)
C8 C7 H7 123.3
C6 C7 H7 123.3
C7 C8 S2 110.3(2)
C7 C8 Si2 128.6(2)
S2 C8 Si2 121.03(16)
C12 C11 C24 118.8(3)
C12 C11 P1 120.8(2)
C24 C11 P1 120.3(2)
C13 C12 C11 121.8(3)
C13 C12 H12 119.1
C11 C12 H12 119.1
C12 C13 C14 120.5(3)
C12 C13 H13 119.7
C14 C13 H13 119.7
C13 C14 C25 119.3(3)
C13 C14 C15 121.9(3)
C25 C14 C15 118.8(3)
C16 C15 C14 121.0(3)
C16 C15 H15 119.5
C14 C15 H15 119.5
C15 C16 C17 121.9(3)
C15 C16 H16 119
C17 C16 H16 119
C18 C17 C26 119.0(3)
C18 C17 C16 122.6(3)
C26 C17 C16 118.5(3)
C19 C18 C17 121.1(3)
C19 C18 H18 119.5
C17 C18 H18 119.5
C20 C19 C18 120.5(3)
C20 C19 H19 119.7
C18 C19 H19 119.7
C19 C20 C21 120.6(3)
C19 C20 H20 119.7
C21 C20 H20 119.7
C20 C21 C26 119.2(3)
C20 C21 C22 122.5(3)
C26 C21 C22 118.2(3)
C23 C22 C21 121.3(3)
C23 C22 H22 119.3
C21 C22 H22 119.3
C22 C23 C24 122.0(3)
C22 C23 H23 119
C24 C23 H23 119
C11 C24 C25 119.5(2)
C11 C24 C23 122.8(2)
C25 C24 C23 117.7(2)
C24 C25 C26 120.4(2)
C24 C25 C14 120.0(3)
C26 C25 C14 119.6(3)
C25 C26 C17 120.2(3)
C25 C26 C21 120.3(3)
C17 C26 C21 119.6(3)
Si1 C31 H31A 109.5
Si1 C31 H31B 109.5
H31A C31 H31B 109.5
Si1 C31 H31C 109.5
H31A C31 H31C 109.5
H31B C31 H31C 109.5
Si1 C32 H32A 109.5
Si1 C32 H32B 109.5
H32A C32 H32B 109.5
Si1 C32 H32C 109.5
H32A C32 H32C 109.5
H32B C32 H32C 109.5
Si1 C33 H33A 109.5
Si1 C33 H33B 109.5
H33A C33 H33B 109.5
Si1 C33 H33C 109.5
H33A C33 H33C 109.5
H33B C33 H33C 109.5
Si2 C41 H41A 109.5
Si2 C41 H41B 109.5
H41A C41 H41B 109.5
Si2 C41 H41C 109.5
H41A C41 H41C 109.5
H41B C41 H41C 109.5
Si2 C42 H42A 109.5
Si2 C42 H42B 109.5
H42A C42 H42B 109.5
Si2 C42 H42C 109.5
H42A C42 H42C 109.5
H42B C42 H42C 109.5
Si2 C43 H43A 109.5
Si2 C43 H43B 109.5
H43A C43 H43B 109.5
Si2 C43 H43C 109.5
H43A C43 H43C 109.5
H43B C43 H43C 109.5
C4 S1 C1 92.55(13)
C5 S2 C8 92.52(13)
O1 P1 C11 114.74(12)
O1 P1 C3 118.30(13)
C11 P1 C3 106.28(13)
O1 P1 C6 116.11(12)
C11 P1 C6 106.95(12)
C3 P1 C6 91.70(12)
C33 Si1 C31 110.43(16)
C33 Si1 C32 110.50(16)
C31 Si1 C32 111.44(16)
C33 Si1 C1 109.01(15)
C31 Si1 C1 107.80(14)
C32 Si1 C1 107.54(15)
C43 Si2 C42 110.20(18)
C43 Si2 C41 113.2(2)
C42 Si2 C41 110.3(2)
C43 Si2 C8 108.66(15)
C42 Si2 C8 107.14(15)
C41 Si2 C8 107.14(15)

loop_
_geom_bond_atom_site_label_1
_geom_bond_atom_site_label_2
_geom_bond_distance
C1 C2 1.377(4)
C1 S1 1.740(3)
C1 Si1 1.875(3)
C2 C3 1.425(4)
C2 H2 0.95
C3 C4 1.374(4)
C3 P1 1.814(3)
C4 C5 1.454(4)
C4 S1 1.707(3)
C5 C6 1.381(4)
C5 S2 1.703(3)
C6 C7 1.427(4)
C6 P1 1.817(3)
C7 C8 1.374(4)
C7 H7 0.95
C8 S2 1.736(3)
C8 Si2 1.876(3)
C11 C12 1.401(4)
C11 C24 1.417(4)
C11 P1 1.801(3)
C12 C13 1.383(4)
C12 H12 0.95
C13 C14 1.393(4)
C13 H13 0.95
C14 C25 1.424(4)
C14 C15 1.443(4)
C15 C16 1.339(5)
C15 H15 0.95
C16 C17 1.433(4)
C16 H16 0.95
C17 C18 1.395(4)
C17 C26 1.423(4)
C18 C19 1.386(5)
C18 H18 0.95
C19 C20 1.384(5)
C19 H19 0.95
C20 C21 1.400(4)
C20 H20 0.95
C21 C26 1.424(4)
C21 C22 1.434(4)
C22 C23 1.350(4)
C22 H22 0.95
C23 C24 1.440(4)
C23 H23 0.95
C24 C25 1.421(4)
C25 C26 1.422(4)
C31 Si1 1.858(3)
C31 H31A 0.98
C31 H31B 0.98
C31 H31C 0.98
C32 Si1 1.862(3)
C32 H32A 0.98
C32 H32B 0.98
C32 H32C 0.98
C33 Si1 1.852(3)
C33 H33A 0.98
C33 H33B 0.98
C33 H33C 0.98
C41 Si2 1.858(4)
C41 H41A 0.98
C41 H41B 0.98
C41 H41C 0.98
C42 Si2 1.857(4)
C42 H42A 0.98
C42 H42B 0.98
C42 H42C 0.98
C43 Si2 1.855(4)
C43 H43A 0.98
C43 H43B 0.98
C43 H43C 0.98
P1 O1 1.483(2)

loop_
_geom_torsion_atom_site_label_1
_geom_torsion_atom_site_label_2
_geom_torsion_atom_site_label_3
_geom_torsion_atom_site_label_4
_geom_torsion
S1 C1 C2 C3 -0.1(4)
Si1 C1 C2 C3 175.8(2)
C1 C2 C3 C4 -0.6(4)
C1 C2 C3 P1 -179.4(3)
C2 C3 C4 C5 -178.4(2)
P1 C3 C4 C5 0.8(3)
C2 C3 C4 S1 1.0(3)
P1 C3 C4 S1 -179.81(14)
C3 C4 C5 C6 0.1(4)
S1 C4 C5 C6 -179.2(2)
C3 C4 C5 S2 178.9(2)
S1 C4 C5 S2 -0.4(5)
C4 C5 C6 C7 178.6(2)
S2 C5 C6 C7 -0.5(3)
C4 C5 C6 P1 -0.9(3)
S2 C5 C6 P1 -179.96(14)
C5 C6 C7 C8 0.2(3)
P1 C6 C7 C8 179.5(2)
C6 C7 C8 S2 0.1(3)
C6 C7 C8 Si2 -175.6(2)
C24 C11 C12 C13 1.7(4)
P1 C11 C12 C13 -178.0(2)
C11 C12 C13 C14 1.5(5)
C12 C13 C14 C25 -2.8(4)
C12 C13 C14 C15 178.0(3)
C13 C14 C15 C16 179.1(3)
C25 C14 C15 C16 -0.1(4)
C14 C15 C16 C17 -0.1(5)
C15 C16 C17 C18 -179.6(3)
C15 C16 C17 C26 0.4(4)
C26 C17 C18 C19 -0.6(4)
C16 C17 C18 C19 179.3(3)
C17 C18 C19 C20 0.4(5)
C18 C19 C20 C21 0.1(5)
C19 C20 C21 C26 -0.2(4)
C19 C20 C21 C22 -178.7(3)
C20 C21 C22 C23 179.0(3)
C26 C21 C22 C23 0.5(4)
C21 C22 C23 C24 0.9(4)
C12 C11 C24 C25 -3.3(4)
P1 C11 C24 C25 176.33(19)
C12 C11 C24 C23 176.7(3)
P1 C11 C24 C23 -3.7(4)
C22 C23 C24 C11 177.7(3)
C22 C23 C24 C25 -2.3(4)
C11 C24 C25 C26 -177.7(2)
C23 C24 C25 C26 2.3(4)
C11 C24 C25 C14 2.0(4)
C23 C24 C25 C14 -178.0(2)
C13 C14 C25 C24 1.1(4)
C15 C14 C25 C24 -179.7(2)
C13 C14 C25 C26 -179.2(2)
C15 C14 C25 C26 0.0(4)
C24 C25 C26 C17 -180.0(2)
C14 C25 C26 C17 0.3(4)
C24 C25 C26 C21 -0.9(4)
C14 C25 C26 C21 179.3(2)
C18 C17 C26 C25 179.5(3)
C16 C17 C26 C25 -0.5(4)
C18 C17 C26 C21 0.5(4)
C16 C17 C26 C21 -179.5(3)
C20 C21 C26 C25 -179.1(2)
C22 C21 C26 C25 -0.5(4)
C20 C21 C26 C17 0.0(4)
C22 C21 C26 C17 178.5(2)
C3 C4 S1 C1 -0.9(2)
C5 C4 S1 C1 178.4(3)
C2 C1 S1 C4 0.6(2)
Si1 C1 S1 C4 -175.76(19)
C6 C5 S2 C8 0.5(2)
C4 C5 S2 C8 -178.3(3)
C7 C8 S2 C5 -0.3(2)
Si2 C8 S2 C5 175.73(18)
C12 C11 P1 O1 -115.1(2)
C24 C11 P1 O1 65.2(2)
C12 C11 P1 C3 17.6(3)
C24 C11 P1 C3 -162.1(2)
C12 C11 P1 C6 114.5(2)
C24 C11 P1 C6 -65.1(2)
C4 C3 P1 O1 -122.1(2)
C2 C3 P1 O1 56.7(4)
C4 C3 P1 C11 107.1(2)
C2 C3 P1 C11 -74.0(4)
C4 C3 P1 C6 -1.1(2)
C2 C3 P1 C6 177.8(4)
C5 C6 P1 O1 124.0(2)
C7 C6 P1 O1 -55.3(3)
C5 C6 P1 C11 -106.5(2)
C7 C6 P1 C11 74.2(3)
C5 C6 P1 C3 1.1(2)
C7 C6 P1 C3 -178.2(3)
C2 C1 Si1 C33 50.3(3)
S1 C1 Si1 C33 -134.2(2)
C2 C1 Si1 C31 170.2(3)
S1 C1 Si1 C31 -14.3(2)
C2 C1 Si1 C32 -69.5(3)
S1 C1 Si1 C32 106.0(2)
C7 C8 Si2 C43 -45.1(3)
S2 C8 Si2 C43 139.6(2)
C7 C8 Si2 C42 73.9(3)
S2 C8 Si2 C42 -101.4(2)
C7 C8 Si2 C41 -167.8(3)
S2 C8 Si2 C41 16.9(3)
